data_7247836
loop_
_publ_author_name
'Scheepers, Matthew C.'
'Lemmerer, Andreas'

_publ_section_title
;
 The design of a series of cocrystals featuring dicarboxylic acid with a
 modified isoniazid derivative
;
_journal_issue 3
_journal_name_full CrystEngComm
_journal_page_first 268
_journal_page_last 276
_journal_paper_doi 10.1039/D3CE00846K
_journal_volume 26
_journal_year 2024
_chemical_formula_moiety 'C9  H11  N3  O, C3 H5 O2'
_chemical_formula_sum 'C12 H16 N3 O3'
_chemical_formula_weight 250.28
_space_group_IT_number 14
_space_group_name_Hall '-P 2ybc'
_space_group_name_H-M_alt 'P 1 21/c 1'
_symmetry_cell_setting monoclinic
_symmetry_Int_Tables_number 14
_symmetry_space_group_name_Hall '-P 2ybc'
_symmetry_space_group_name_H-M 'P 1 21/c 1'
_atom_sites_solution_hydrogens mixed
_audit_conform_dict_location ftp://ftp.iucr.org/pub/cif_core.dic
_audit_conform_dict_name cif_core.dic
_audit_conform_dict_version 2.4.5
_audit_creation_date 2023-05-04T09:46:14-00:00
_audit_creation_method 'WinGX routine CIF_UPDATE'
_audit_update_record
;
2023-11-03 deposited with the CCDC.	2023-12-06 downloaded from the CCDC.
;
_cell_angle_alpha 90
_cell_angle_beta 91.561(3)
_cell_angle_gamma 90
_cell_formula_units_Z 4
_cell_length_a 19.0668(10)
_cell_length_b 8.1886(4)
_cell_length_c 8.0487(4)
_cell_measurement_reflns_used 2711
_cell_measurement_temperature 173(2)
_cell_measurement_theta_max 25.89
_cell_measurement_theta_min 2.71
_cell_measurement_wavelength 0.71073
_cell_volume 1256.18(11)
_computing_cell_refinement 'SAINT v8.27A (Bruker, 2012)'
_computing_data_reduction 'SAINT v8.27A (Bruker, 2012)'
_computing_molecular_graphics 'Olex2 1.3 (Dolomanov et al., 2009)'
_computing_publication_material 'Olex2 1.3 (Dolomanov et al., 2009)'
_computing_structure_refinement 'SHELXL 2018/3 (Sheldrick, 2015)'
_computing_structure_solution 'SHELXT  (Sheldrick, 2015)'
_diffrn_ambient_temperature 173(2)
_diffrn_measured_fraction_theta_full 1
_diffrn_measured_fraction_theta_max 0.999
_diffrn_measurement_device_type 'Bruker APEX-II CCD'
_diffrn_measurement_method '\f and \w scans'
_diffrn_radiation_probe x-ray
_diffrn_radiation_type MoK\a
_diffrn_radiation_wavelength 0.71073
_diffrn_reflns_av_R_equivalents 0.0321
_diffrn_reflns_av_unetI/netI 0.0344
_diffrn_reflns_Laue_measured_fraction_full 1
_diffrn_reflns_Laue_measured_fraction_max 0.999
_diffrn_reflns_limit_h_max 25
_diffrn_reflns_limit_h_min -24
_diffrn_reflns_limit_k_max 7
_diffrn_reflns_limit_k_min -10
_diffrn_reflns_limit_l_max 9
_diffrn_reflns_limit_l_min -10
_diffrn_reflns_number 11423
_diffrn_reflns_point_group_measured_fraction_full 1
_diffrn_reflns_point_group_measured_fraction_max 0.999
_diffrn_reflns_theta_full 25.242
_diffrn_reflns_theta_max 27.997
_diffrn_reflns_theta_min 2.137
_diffrn_standards_number 0
_exptl_absorpt_coefficient_mu 0.097
_exptl_absorpt_correction_type none
_exptl_crystal_colour colourless
_exptl_crystal_density_diffrn 1.323
_exptl_crystal_density_method 'not measured'
_exptl_crystal_description block
_exptl_crystal_F_000 532
_exptl_crystal_size_max 0.55
_exptl_crystal_size_mid 0.20
_exptl_crystal_size_min 0.15
_refine_diff_density_max 0.434
_refine_diff_density_min -0.275
_refine_diff_density_rms 0.044
_refine_ls_extinction_method none
_refine_ls_goodness_of_fit_ref 1.044
_refine_ls_hydrogen_treatment mixed
_refine_ls_matrix_type full
_refine_ls_number_constraints 0
_refine_ls_number_parameters 173
_refine_ls_number_reflns 3034
_refine_ls_number_restraints 0
_refine_ls_restrained_S_all 1.044
_refine_ls_R_factor_all 0.0701
_refine_ls_R_factor_gt 0.0465
_refine_ls_shift/su_max 0
_refine_ls_shift/su_mean 0
_refine_ls_structure_factor_coef Fsqd
_refine_ls_weighting_details 'w=1/[\s^2^(Fo^2^)+(0.0508P)^2^+0.4420P] where P=(Fo^2^+2Fc^2^)/3'
_refine_ls_weighting_scheme calc
_refine_ls_wR_factor_gt 0.1097
_refine_ls_wR_factor_ref 0.1225
_reflns_Friedel_coverage 0
_reflns_number_gt 2189
_reflns_number_total 3034
_reflns_threshold_expression 'I > 2\s(I)'
_cod_data_source_file d3ce00846k2.cif
_cod_data_source_block izact+C6
_cod_depositor_comments 'Adding full bibliography for 7247836--7247840.cif.'
_cod_original_sg_symbol_H-M 'P 21/c'
_cod_database_code 7247836

loop_
_symmetry_equiv_pos_as_xyz
'x, y, z'
'-x, y+1/2, -z+1/2'
'-x, -y, -z'
'x, -y-1/2, z-1/2'

loop_
_atom_site_label
_atom_site_type_symbol
_atom_site_fract_x
_atom_site_fract_y
_atom_site_fract_z
_atom_site_U_iso_or_equiv
_atom_site_adp_type
_atom_site_occupancy
_atom_site_site_symmetry_order
_atom_site_calc_flag
_atom_site_refinement_flags_posn
_atom_site_refinement_flags_adp
_atom_site_refinement_flags_occupancy
_atom_site_disorder_assembly
_atom_site_disorder_group
C1 C 0.27067(8) 0.05082(19) 0.06307(18) 0.0257(3) Uani 1 1 d . . . . .
C2 C 0.22998(8) 0.16021(19) 0.14915(18) 0.0264(3) Uani 1 1 d . . . . .
H2 H 0.232094 0.27392 0.126423 0.032 Uiso 1 1 calc R U . . .
C3 C 0.18612(8) 0.1004(2) 0.26912(19) 0.0282(3) Uani 1 1 d . . . . .
H3 H 0.157817 0.175806 0.326873 0.034 Uiso 1 1 calc R U . . .
C4 C 0.22068(9) -0.1627(2) 0.2233(2) 0.0329(4) Uani 1 1 d . . . . .
H4 H 0.217786 -0.275674 0.24898 0.04 Uiso 1 1 calc R U . . .
C5 C 0.26512(8) -0.1138(2) 0.1002(2) 0.0313(4) Uani 1 1 d . . . . .
H5 H 0.291613 -0.192133 0.041607 0.038 Uiso 1 1 calc R U . . .
C6 C 0.31860(8) 0.1015(2) -0.07289(19) 0.0297(4) Uani 1 1 d . . . . .
C7 C 0.39667(12) 0.5758(2) -0.0500(2) 0.0492(5) Uani 1 1 d . . . . .
H7A H 0.354938 0.540952 0.008994 0.074 Uiso 1 1 calc R U . . .
H7B H 0.386397 0.677181 -0.110527 0.074 Uiso 1 1 calc R U . . .
H7C H 0.435429 0.59429 0.030262 0.074 Uiso 1 1 calc R U . . .
C8 C 0.41678(8) 0.4465(2) -0.16943(19) 0.0311(4) Uani 1 1 d . . . . .
C9 C 0.46492(10) 0.4952(2) -0.3050(2) 0.0420(4) Uani 1 1 d . . . . .
H9A H 0.476801 0.398841 -0.370696 0.063 Uiso 1 1 calc R U . . .
H9B H 0.507892 0.542599 -0.255897 0.063 Uiso 1 1 calc R U . . .
H9C H 0.441535 0.576155 -0.377128 0.063 Uiso 1 1 calc R U . . .
C10 C 0.08725(9) -0.04476(18) 0.6717(2) 0.0292(4) Uani 1 1 d . . . . .
C11 C 0.02561(8) -0.0691(2) 0.78040(19) 0.0300(4) Uani 1 1 d . . . . .
H11A H 0.019119 -0.187684 0.798484 0.036 Uiso 1 1 calc R U . . .
H11B H -0.016977 -0.02776 0.721166 0.036 Uiso 1 1 calc R U . . .
C12 C 0.03204(8) 0.0146(2) 0.9482(2) 0.0292(4) Uani 1 1 d . . . . .
H12A H 0.038179 0.133441 0.931411 0.035 Uiso 1 1 calc R U . . .
H12B H 0.074211 -0.026961 1.008986 0.035 Uiso 1 1 calc R U . . .
N1 N 0.34901(7) 0.24933(17) -0.05292(16) 0.0286(3) Uani 1 1 d . . . . .
N2 N 0.18147(7) -0.05738(17) 0.30794(16) 0.0299(3) Uani 1 1 d . . . . .
N3 N 0.39528(7) 0.29874(17) -0.17364(16) 0.0314(3) Uani 1 1 d . . . . .
O1 O 0.32772(7) 0.01399(16) -0.19350(16) 0.0462(4) Uani 1 1 d . . . . .
O2 O 0.08185(6) -0.12682(15) 0.53056(14) 0.0368(3) Uani 1 1 d . . . . .
O3 O 0.13790(7) 0.03746(17) 0.70891(18) 0.0532(4) Uani 1 1 d . . . . .
H1 H 0.3483(10) 0.300(3) 0.043(3) 0.049(6) Uiso 1 1 d . . . . .
H2A H 0.1168(12) -0.104(3) 0.462(3) 0.055(6) Uiso 1 1 d . . . . .

loop_
_atom_site_aniso_label
_atom_site_aniso_U_11
_atom_site_aniso_U_22
_atom_site_aniso_U_33
_atom_site_aniso_U_23
_atom_site_aniso_U_13
_atom_site_aniso_U_12
C1 0.0237(7) 0.0320(8) 0.0214(7) -0.0026(6) 0.0007(6) -0.0003(6)
C2 0.0285(8) 0.0275(8) 0.0233(7) -0.0005(6) 0.0023(6) -0.0003(6)
C3 0.0278(8) 0.0319(8) 0.0249(8) -0.0035(6) 0.0034(6) 0.0002(7)
C4 0.0366(9) 0.0272(8) 0.0351(9) 0.0014(7) 0.0014(7) -0.0021(7)
C5 0.0331(9) 0.0281(8) 0.0330(9) -0.0056(7) 0.0041(7) 0.0034(7)
C6 0.0284(8) 0.0376(9) 0.0232(8) -0.0015(7) 0.0050(6) 0.0045(7)
C7 0.0694(14) 0.0448(11) 0.0341(10) -0.0009(8) 0.0144(9) -0.0002(10)
C8 0.0300(8) 0.0402(9) 0.0231(8) 0.0065(7) 0.0025(6) 0.0027(7)
C9 0.0416(10) 0.0501(11) 0.0349(10) 0.0075(8) 0.0123(8) -0.0049(9)
C10 0.0343(9) 0.0220(8) 0.0316(8) 0.0007(6) 0.0051(7) -0.0004(7)
C11 0.0308(8) 0.0311(8) 0.0282(8) 0.0018(7) 0.0027(6) -0.0033(7)
C12 0.0317(9) 0.0272(8) 0.0289(8) 0.0009(6) 0.0025(7) -0.0012(7)
N1 0.0314(7) 0.0350(8) 0.0198(6) 0.0025(6) 0.0079(5) 0.0009(6)
N2 0.0315(7) 0.0327(7) 0.0256(7) 0.0000(6) 0.0023(5) -0.0038(6)
N3 0.0309(7) 0.0418(8) 0.0220(6) 0.0059(6) 0.0091(5) 0.0041(6)
O1 0.0504(8) 0.0526(8) 0.0364(7) -0.0165(6) 0.0181(6) -0.0063(6)
O2 0.0376(7) 0.0439(7) 0.0295(6) -0.0051(5) 0.0098(5) -0.0102(6)
O3 0.0502(8) 0.0535(9) 0.0570(9) -0.0217(7) 0.0208(7) -0.0247(7)

loop_
_atom_type_symbol
_atom_type_description
_atom_type_scat_dispersion_real
_atom_type_scat_dispersion_imag
_atom_type_scat_source
C C 0.0033 0.0016 'International Tables Vol C Tables 4.2.6.8 and 6.1.1.4'
H H 0 0 'International Tables Vol C Tables 4.2.6.8 and 6.1.1.4'
N N 0.0061 0.0033 'International Tables Vol C Tables 4.2.6.8 and 6.1.1.4'
O O 0.0106 0.006 'International Tables Vol C Tables 4.2.6.8 and 6.1.1.4'

loop_
_geom_angle_atom_site_label_1
_geom_angle_atom_site_label_2
_geom_angle_atom_site_label_3
_geom_angle
_geom_angle_site_symmetry_1
_geom_angle_site_symmetry_3
_geom_angle_publ_flag
C2 C1 C5 118.34(14) . . ?
C2 C1 C6 123.10(14) . . ?
C5 C1 C6 118.52(14) . . ?
C1 C2 C3 118.55(15) . . ?
C1 C2 H2 120.7 . . ?
C3 C2 H2 120.7 . . ?
N2 C3 C2 123.51(15) . . ?
N2 C3 H3 118.2 . . ?
C2 C3 H3 118.2 . . ?
N2 C4 C5 122.70(15) . . ?
N2 C4 H4 118.7 . . ?
C5 C4 H4 118.7 . . ?
C4 C5 C1 119.30(15) . . ?
C4 C5 H5 120.4 . . ?
C1 C5 H5 120.4 . . ?
O1 C6 N1 123.38(15) . . ?
O1 C6 C1 121.23(15) . . ?
N1 C6 C1 115.39(13) . . ?
C8 C7 H7A 109.5 . . ?
C8 C7 H7B 109.5 . . ?
H7A C7 H7B 109.5 . . ?
C8 C7 H7C 109.5 . . ?
H7A C7 H7C 109.5 . . ?
H7B C7 H7C 109.5 . . ?
N3 C8 C7 127.08(15) . . ?
N3 C8 C9 115.79(15) . . ?
C7 C8 C9 117.06(16) . . ?
C8 C9 H9A 109.5 . . ?
C8 C9 H9B 109.5 . . ?
H9A C9 H9B 109.5 . . ?
C8 C9 H9C 109.5 . . ?
H9A C9 H9C 109.5 . . ?
H9B C9 H9C 109.5 . . ?
O3 C10 O2 122.64(15) . . ?
O3 C10 C11 124.36(15) . . ?
O2 C10 C11 112.97(14) . . ?
C10 C11 C12 114.47(13) . . ?
C10 C11 H11A 108.6 . . ?
C12 C11 H11A 108.6 . . ?
C10 C11 H11B 108.6 . . ?
C12 C11 H11B 108.6 . . ?
H11A C11 H11B 107.6 . . ?
C11 C12 C12 111.81(17) . 3_557 ?
C11 C12 H12A 109.3 . . ?
C12 C12 H12A 109.3 3_557 . ?
C11 C12 H12B 109.3 . . ?
C12 C12 H12B 109.3 3_557 . ?
H12A C12 H12B 107.9 . . ?
C6 N1 N3 117.16(13) . . ?
C6 N1 H1 120.6(13) . . ?
N3 N1 H1 120.3(13) . . ?
C3 N2 C4 117.59(13) . . ?
C8 N3 N1 117.79(14) . . ?
C10 O2 H2A 112.2(14) . . ?

loop_
_geom_bond_atom_site_label_1
_geom_bond_atom_site_label_2
_geom_bond_distance
_geom_bond_site_symmetry_2
_geom_bond_publ_flag
C1 C2 1.383(2) . ?
C1 C5 1.385(2) . ?
C1 C6 1.503(2) . ?
C2 C3 1.384(2) . ?
C2 H2 0.95 . ?
C3 N2 1.333(2) . ?
C3 H3 0.95 . ?
C4 N2 1.340(2) . ?
C4 C5 1.380(2) . ?
C4 H4 0.95 . ?
C5 H5 0.95 . ?
C6 O1 1.2230(19) . ?
C6 N1 1.350(2) . ?
C7 C8 1.487(2) . ?
C7 H7A 0.98 . ?
C7 H7B 0.98 . ?
C7 H7C 0.98 . ?
C8 N3 1.278(2) . ?
C8 C9 1.499(2) . ?
C9 H9A 0.98 . ?
C9 H9B 0.98 . ?
C9 H9C 0.98 . ?
C10 O3 1.208(2) . ?
C10 O2 1.3217(19) . ?
C10 C11 1.497(2) . ?
C11 C12 1.517(2) . ?
C11 H11A 0.99 . ?
C11 H11B 0.99 . ?
C12 C12 1.517(3) 3_557 ?
C12 H12A 0.99 . ?
C12 H12B 0.99 . ?
N1 N3 1.3902(17) . ?
N1 H1 0.88(2) . ?
O2 H2A 0.89(2) . ?

loop_
_geom_hbond_atom_site_label_D
_geom_hbond_atom_site_label_H
_geom_hbond_atom_site_label_A
_geom_hbond_distance_DH
_geom_hbond_distance_HA
_geom_hbond_distance_DA
_geom_hbond_angle_DHA
_geom_hbond_site_symmetry_A
_geom_hbond_publ_flag
C2 H2 O3 0.95 2.47 3.080(2) 121.7 4_565 yes
C3 H3 O3 0.95 2.56 3.139(2) 119.7 4_565 yes
C4 H4 O3 0.95 2.64 3.451(2) 143.1 4 yes
C7 H7A O1 0.98 2.5 3.272(2) 135 4_566 yes
N1 H1 N3 0.88(2) 2.56(2) 3.1789(19) 128.7(17) 4_566 yes
N1 H1 O1 0.88(2) 2.65(2) 3.515(2) 169.3(18) 4_566 yes
O2 H2A N2 0.89(2) 1.82(2) 2.7069(17) 175(2) . yes

loop_
_geom_torsion_atom_site_label_1
_geom_torsion_atom_site_label_2
_geom_torsion_atom_site_label_3
_geom_torsion_atom_site_label_4
_geom_torsion
_geom_torsion_site_symmetry_1
_geom_torsion_site_symmetry_2
_geom_torsion_site_symmetry_3
_geom_torsion_site_symmetry_4
_geom_torsion_publ_flag
C5 C1 C2 C3 0.5(2) . . . . ?
C6 C1 C2 C3 178.25(14) . . . . ?
C1 C2 C3 N2 0.8(2) . . . . ?
N2 C4 C5 C1 1.0(3) . . . . ?
C2 C1 C5 C4 -1.4(2) . . . . ?
C6 C1 C5 C4 -179.19(14) . . . . ?
C2 C1 C6 O1 -145.14(17) . . . . ?
C5 C1 C6 O1 32.6(2) . . . . ?
C2 C1 C6 N1 33.7(2) . . . . ?
C5 C1 C6 N1 -148.54(15) . . . . ?
O3 C10 C11 C12 -1.9(2) . . . . ?
O2 C10 C11 C12 176.31(14) . . . . ?
C10 C11 C12 C12 179.89(16) . . . 3_557 ?
O1 C6 N1 N3 -2.9(2) . . . . ?
C1 C6 N1 N3 178.22(13) . . . . ?
C2 C3 N2 C4 -1.3(2) . . . . ?
C5 C4 N2 C3 0.4(2) . . . . ?
C7 C8 N3 N1 -1.3(3) . . . . ?
C9 C8 N3 N1 -178.30(14) . . . . ?
C6 N1 N3 C8 170.35(15) . . . . ?
